data_2226553
loop_
_publ_author_name
'Han, Cong'
'Huang, Xiao-Nan'
'Guo, Yan-Ling'
'Liu, Wei'

_publ_section_title
;
 \m~4~-Sulfido-bis{(\m-2-furylmethanethiolato)bis[tricarbonyliron](<i>Fe</i>---<i>Fe</i>)}
;
_journal_coeditor_code JH2165
_journal_issue 7
_journal_name_full 'Acta Crystallographica Section E'
_journal_page_first m820
_journal_paper_doi 10.1107/S1600536810022634
_journal_volume 66
_journal_year 2010
_chemical_formula_iupac '[Fe4 (C5 H5 O S)2 S (C O)12]'
_chemical_formula_moiety 'C22 H10 Fe4 O14 S3'
_chemical_formula_sum 'C22 H10 Fe4 O14 S3'
_chemical_formula_weight 817.91
_chemical_name_systematic
;
\m~4~-Sulfido-bis{(\m-2-
furylmethanethiolato)bis[tricarbonyliron](<i>Fe</i>---<i>Fe</i>)}
;
_space_group_IT_number 2
_symmetry_cell_setting triclinic
_symmetry_space_group_name_Hall '-P 1'
_symmetry_space_group_name_H-M 'P -1'
_atom_sites_solution_hydrogens geom
_atom_sites_solution_primary direct
_atom_sites_solution_secondary difmap
_audit_creation_method SHELXL-97
_cell_angle_alpha 82.89(3)
_cell_angle_beta 75.75(3)
_cell_angle_gamma 89.68(3)
_cell_formula_units_Z 2
_cell_length_a 9.0335(18)
_cell_length_b 9.984(2)
_cell_length_c 16.821(3)
_cell_measurement_reflns_used 4907
_cell_measurement_temperature 113(2)
_cell_measurement_theta_max 27.870
_cell_measurement_theta_min 2.056
_cell_volume 1458.6(5)
_computing_cell_refinement 'SAINT (Bruker, 1999)'
_computing_data_collection 'SMART (Bruker, 1999)'
_computing_data_reduction 'SAINT (Bruker, 1999)'
_computing_molecular_graphics 'SHELXTL (Sheldrick, 2008)'
_computing_publication_material 'SHELXTL (Sheldrick, 2008)'
_computing_structure_refinement 'SHELXL97 (Sheldrick, 2008)'
_computing_structure_solution 'SHELXS97 (Sheldrick, 2008)'
_diffrn_ambient_temperature 113(2)
_diffrn_measured_fraction_theta_full 0.993
_diffrn_measured_fraction_theta_max 0.993
_diffrn_measurement_device_type 'Bruker SMART APEX CCD area-detector'
_diffrn_measurement_method '\f and \w scans'
_diffrn_radiation_monochromator graphite
_diffrn_radiation_source 'fine-focus sealed tube'
_diffrn_radiation_type MoK\a
_diffrn_radiation_wavelength 0.71073
_diffrn_reflns_av_R_equivalents 0.0304
_diffrn_reflns_av_sigmaI/netI 0.0444
_diffrn_reflns_limit_h_max 10
_diffrn_reflns_limit_h_min -7
_diffrn_reflns_limit_k_max 11
_diffrn_reflns_limit_k_min -11
_diffrn_reflns_limit_l_max 19
_diffrn_reflns_limit_l_min -19
_diffrn_reflns_number 10642
_diffrn_reflns_theta_full 25.02
_diffrn_reflns_theta_max 25.02
_diffrn_reflns_theta_min 2.06
_diffrn_standards_number 0
_exptl_absorpt_coefficient_mu 2.231
_exptl_absorpt_correction_T_max 0.697
_exptl_absorpt_correction_T_min 0.539
_exptl_absorpt_correction_type multi-scan
_exptl_absorpt_process_details '(SADABS; Sheldrick, 1996)'
_exptl_crystal_colour red
_exptl_crystal_density_diffrn 1.862
_exptl_crystal_density_method 'not measured'
_exptl_crystal_description block
_exptl_crystal_F_000 812
_exptl_crystal_size_max 0.24
_exptl_crystal_size_mid 0.20
_exptl_crystal_size_min 0.16
_refine_diff_density_max 0.445
_refine_diff_density_min -0.621
_refine_ls_extinction_method none
_refine_ls_goodness_of_fit_ref 1.023
_refine_ls_hydrogen_treatment constr
_refine_ls_matrix_type full
_refine_ls_number_parameters 388
_refine_ls_number_reflns 5099
_refine_ls_number_restraints 0
_refine_ls_restrained_S_all 1.023
_refine_ls_R_factor_all 0.0371
_refine_ls_R_factor_gt 0.0308
_refine_ls_shift/su_max 0.001
_refine_ls_shift/su_mean 0.000
_refine_ls_structure_factor_coef Fsqd
_refine_ls_weighting_details 'calc w=1/[\s^2^(Fo^2^)+(0.0450P)^2^] where P=(Fo^2^+2Fc^2^)/3'
_refine_ls_weighting_scheme calc
_refine_ls_wR_factor_gt 0.0733
_refine_ls_wR_factor_ref 0.0779
_reflns_number_gt 4055
_reflns_number_total 5099
_reflns_threshold_expression I>2\s(I)
_cod_data_source_file jh2165.cif
_cod_data_source_block I
_cod_database_code 2226553
_cod_database_fobs_code 2226553

loop_
_symmetry_equiv_pos_as_xyz
'x, y, z'
'-x, -y, -z'

loop_
_atom_site_type_symbol
_atom_site_label
_atom_site_fract_x
_atom_site_fract_y
_atom_site_fract_z
_atom_site_U_iso_or_equiv
_atom_site_adp_type
_atom_site_calc_flag
_atom_site_refinement_flags
_atom_site_occupancy
_atom_site_disorder_assembly
_atom_site_disorder_group
Fe Fe1 0.19683(4) 0.85862(4) 0.10808(2) 0.01296(11) Uani d . 1 . .
Fe Fe2 -0.01371(4) 0.67940(4) 0.14885(2) 0.01566(11) Uani d . 1 . .
Fe Fe3 0.28968(4) 0.61770(4) 0.29734(2) 0.01501(11) Uani d . 1 . .
Fe Fe4 0.08366(5) 0.77162(4) 0.36367(2) 0.01835(12) Uani d . 1 . .
S S1 0.22855(8) 0.64471(7) 0.07704(4) 0.01665(16) Uani d . 1 . .
S S2 0.13073(7) 0.73270(7) 0.23184(4) 0.01353(15) Uani d . 1 . .
S S3 0.33321(8) 0.83480(7) 0.31273(4) 0.01675(16) Uani d . 1 . .
O O1 0.0447(3) 1.0895(2) 0.18284(14) 0.0338(6) Uani d . 1 . .
O O2 0.5239(2) 0.9209(2) 0.08740(14) 0.0345(6) Uani d . 1 . .
O O3 0.1571(2) 0.9649(2) -0.05598(12) 0.0250(5) Uani d . 1 . .
O O4 -0.1291(3) 0.7242(2) 0.00010(14) 0.0371(6) Uani d . 1 . .
O O5 -0.1418(3) 0.4047(3) 0.21532(16) 0.0494(7) Uani d . 1 . .
O O6 -0.2606(3) 0.8400(3) 0.23400(15) 0.0416(6) Uani d . 1 . .
O O7 0.1210(2) 0.3632(2) 0.30600(14) 0.0349(6) Uani d . 1 . .
O O8 0.4142(3) 0.5177(2) 0.43804(15) 0.0447(7) Uani d . 1 . .
O O9 0.5642(2) 0.5837(2) 0.16440(13) 0.0301(5) Uani d . 1 . .
O O10 -0.0364(3) 1.0434(3) 0.38395(17) 0.0513(7) Uani d . 1 . .
O O11 0.1137(3) 0.6883(3) 0.53228(14) 0.0544(8) Uani d . 1 . .
O O12 -0.2036(3) 0.6167(3) 0.39323(15) 0.0509(7) Uani d . 1 . .
O O13 0.5272(2) 0.6459(2) -0.06799(12) 0.0268(5) Uani d . 1 . .
O O14 0.3290(2) 1.0632(2) 0.43411(14) 0.0341(6) Uani d . 1 . .
C C1 0.1063(3) 1.0016(3) 0.15260(18) 0.0191(6) Uani d . 1 . .
C C2 0.3963(3) 0.9011(3) 0.09646(17) 0.0197(6) Uani d . 1 . .
C C3 0.1750(3) 0.9236(3) 0.00758(18) 0.0168(6) Uani d . 1 . .
C C4 -0.0849(3) 0.7046(3) 0.05842(19) 0.0232(7) Uani d . 1 . .
C C5 -0.0906(3) 0.5097(3) 0.19004(19) 0.0256(7) Uani d . 1 . .
C C6 -0.1661(3) 0.7747(3) 0.20174(18) 0.0243(7) Uani d . 1 . .
C C7 0.1872(3) 0.4617(3) 0.30277(17) 0.0221(7) Uani d . 1 . .
C C8 0.3660(4) 0.5558(3) 0.38300(19) 0.0258(7) Uani d . 1 . .
C C9 0.4556(3) 0.5937(3) 0.21485(18) 0.0210(7) Uani d . 1 . .
C C10 0.0084(4) 0.9395(3) 0.3745(2) 0.0294(7) Uani d . 1 . .
C C11 0.1017(4) 0.7239(4) 0.4665(2) 0.0326(8) Uani d . 1 . .
C C12 -0.0913(4) 0.6772(3) 0.38333(18) 0.0302(8) Uani d . 1 . .
C C13 0.2498(3) 0.6287(3) -0.03314(17) 0.0247(7) Uani d . 1 . .
H H13A 0.2449 0.5318 -0.0399 0.030 Uiso calc R 1 . .
H H13B 0.1634 0.6731 -0.0514 0.030 Uiso calc R 1 . .
C C14 0.3945(3) 0.6892(3) -0.08635(17) 0.0199(6) Uani d . 1 . .
C C15 0.4244(3) 0.7765(3) -0.15620(18) 0.0246(7) Uani d . 1 . .
H H15 0.3517 0.8210 -0.1818 0.030 Uiso calc R 1 . .
C C16 0.5855(4) 0.7893(3) -0.18430(19) 0.0281(7) Uani d . 1 . .
H H16 0.6417 0.8434 -0.2326 0.034 Uiso calc R 1 . .
C C17 0.6433(4) 0.7104(3) -0.12963(19) 0.0283(7) Uani d . 1 . .
H H17 0.7492 0.7003 -0.1329 0.034 Uiso calc R 1 . .
C C18 0.4375(3) 0.8527(3) 0.39289(18) 0.0231(7) Uani d . 1 . .
H H18A 0.3794 0.8061 0.4469 0.028 Uiso calc R 1 . .
H H18B 0.5386 0.8110 0.3782 0.028 Uiso calc R 1 . .
C C19 0.4570(3) 0.9976(3) 0.39882(17) 0.0232(7) Uani d . 1 . .
C C20 0.5770(4) 1.0843(4) 0.3741(2) 0.0353(8) Uani d . 1 . .
H H20 0.6785 1.0643 0.3470 0.042 Uiso calc R 1 . .
C C21 0.5229(5) 1.2123(4) 0.3963(2) 0.0397(9) Uani d . 1 . .
H H21 0.5812 1.2941 0.3873 0.048 Uiso calc R 1 . .
C C22 0.3763(5) 1.1948(3) 0.4318(2) 0.0417(9) Uani d . 1 . .
H H22 0.3113 1.2640 0.4530 0.050 Uiso calc R 1 . .

loop_
_atom_site_aniso_label
_atom_site_aniso_U_11
_atom_site_aniso_U_22
_atom_site_aniso_U_33
_atom_site_aniso_U_12
_atom_site_aniso_U_13
_atom_site_aniso_U_23
Fe1 0.0125(2) 0.0137(2) 0.0129(2) -0.00174(16) -0.00465(15) 0.00090(16)
Fe2 0.0133(2) 0.0175(2) 0.0165(2) -0.00366(16) -0.00510(16) -0.00030(17)
Fe3 0.0178(2) 0.0158(2) 0.0117(2) 0.00372(17) -0.00451(16) -0.00106(16)
Fe4 0.0193(2) 0.0215(2) 0.0120(2) 0.00411(18) 0.00028(17) -0.00232(18)
S1 0.0182(3) 0.0168(4) 0.0150(4) -0.0004(3) -0.0036(3) -0.0031(3)
S2 0.0123(3) 0.0157(3) 0.0121(3) 0.0000(3) -0.0028(3) -0.0001(3)
S3 0.0206(4) 0.0186(4) 0.0134(4) 0.0025(3) -0.0081(3) -0.0031(3)
O1 0.0421(14) 0.0217(12) 0.0389(14) 0.0091(11) -0.0105(11) -0.0089(11)
O2 0.0217(12) 0.0459(15) 0.0353(14) -0.0092(10) -0.0113(10) 0.0055(11)
O3 0.0239(11) 0.0332(12) 0.0179(11) 0.0018(10) -0.0098(9) 0.0056(10)
O4 0.0402(14) 0.0438(15) 0.0330(14) -0.0125(12) -0.0244(12) 0.0051(11)
O5 0.0608(17) 0.0338(15) 0.0575(17) -0.0266(13) -0.0323(14) 0.0168(13)
O6 0.0250(12) 0.0576(17) 0.0409(15) 0.0117(12) -0.0028(11) -0.0123(13)
O7 0.0308(12) 0.0259(13) 0.0413(15) -0.0053(11) 0.0023(11) -0.0011(11)
O8 0.0757(19) 0.0317(14) 0.0387(15) 0.0098(13) -0.0388(14) -0.0010(12)
O9 0.0185(11) 0.0395(14) 0.0313(13) 0.0022(10) 0.0008(10) -0.0151(11)
O10 0.0561(17) 0.0366(16) 0.0624(19) 0.0236(14) -0.0121(14) -0.0166(14)
O11 0.0680(19) 0.074(2) 0.0149(14) 0.0192(16) -0.0027(12) 0.0020(13)
O12 0.0365(15) 0.0602(18) 0.0447(16) -0.0180(14) 0.0077(12) 0.0013(14)
O13 0.0256(11) 0.0307(12) 0.0205(11) 0.0003(10) -0.0013(9) 0.0014(10)
O14 0.0369(13) 0.0310(13) 0.0323(13) 0.0081(11) -0.0011(11) -0.0110(11)
C1 0.0163(14) 0.0192(15) 0.0211(16) -0.0049(12) -0.0062(12) 0.0036(13)
C2 0.0217(16) 0.0216(15) 0.0169(15) -0.0044(12) -0.0086(12) 0.0016(12)
C3 0.0101(13) 0.0164(14) 0.0236(17) -0.0022(11) -0.0038(12) -0.0015(13)
C4 0.0204(15) 0.0233(16) 0.0257(18) -0.0070(13) -0.0062(13) -0.0014(14)
C5 0.0231(16) 0.0294(18) 0.0248(17) -0.0068(14) -0.0099(13) 0.0026(14)
C6 0.0146(15) 0.0352(18) 0.0219(16) -0.0068(14) -0.0029(13) -0.0022(14)
C7 0.0254(16) 0.0212(16) 0.0172(15) 0.0063(14) -0.0020(12) 0.0012(13)
C8 0.0360(18) 0.0209(16) 0.0235(18) 0.0062(14) -0.0121(15) -0.0048(14)
C9 0.0229(16) 0.0214(16) 0.0243(17) 0.0044(13) -0.0143(14) -0.0080(13)
C10 0.0280(17) 0.032(2) 0.0273(18) 0.0078(15) -0.0049(14) -0.0064(15)
C11 0.0361(19) 0.041(2) 0.0181(18) 0.0111(16) -0.0010(14) -0.0061(16)
C12 0.0297(18) 0.0357(19) 0.0186(17) 0.0010(16) 0.0050(14) -0.0010(14)
C13 0.0314(17) 0.0284(17) 0.0166(15) -0.0054(14) -0.0068(13) -0.0092(13)
C14 0.0221(15) 0.0214(15) 0.0164(15) -0.0009(12) -0.0019(12) -0.0087(13)
C15 0.0236(16) 0.0315(17) 0.0177(16) 0.0038(13) -0.0044(13) -0.0007(13)
C16 0.0374(19) 0.0234(17) 0.0193(16) -0.0023(15) -0.0003(14) 0.0006(14)
C17 0.0246(16) 0.0326(18) 0.0264(18) -0.0014(14) -0.0029(14) -0.0054(15)
C18 0.0287(16) 0.0260(17) 0.0194(16) 0.0041(14) -0.0136(13) -0.0059(13)
C19 0.0266(16) 0.0307(17) 0.0176(16) 0.0064(14) -0.0131(13) -0.0084(14)
C20 0.0357(19) 0.039(2) 0.038(2) 0.0031(16) -0.0203(16) -0.0060(17)
C21 0.059(2) 0.0292(19) 0.040(2) -0.0040(18) -0.0297(19) -0.0040(16)
C22 0.068(3) 0.0255(19) 0.035(2) 0.0100(18) -0.0161(19) -0.0111(16)

loop_
_atom_type_symbol
_atom_type_description
_atom_type_scat_dispersion_real
_atom_type_scat_dispersion_imag
_atom_type_scat_source
C C 0.0033 0.0016 'International Tables Vol C Tables 4.2.6.8 and 6.1.1.4'
H H 0.0000 0.0000 'International Tables Vol C Tables 4.2.6.8 and 6.1.1.4'
O O 0.0106 0.0060 'International Tables Vol C Tables 4.2.6.8 and 6.1.1.4'
S S 0.1246 0.1234 'International Tables Vol C Tables 4.2.6.8 and 6.1.1.4'
Fe Fe 0.3463 0.8444 'International Tables Vol C Tables 4.2.6.8 and 6.1.1.4'

loop_
_geom_angle_atom_site_label_1
_geom_angle_atom_site_label_2
_geom_angle_atom_site_label_3
_geom_angle_site_symmetry_1
_geom_angle_site_symmetry_3
_geom_angle
_geom_angle_publ_flag
C3 Fe1 C1 . . 92.11(13) ?
C3 Fe1 C2 . . 100.43(13) ?
C1 Fe1 C2 . . 101.10(13) ?
C3 Fe1 S2 . . 155.11(8) ?
C1 Fe1 S2 . . 90.34(10) ?
C2 Fe1 S2 . . 103.38(10) ?
C3 Fe1 S1 . . 93.47(9) ?
C1 Fe1 S1 . . 159.33(9) ?
C2 Fe1 S1 . . 97.44(10) ?
S2 Fe1 S1 . . 76.45(4) ?
C3 Fe1 Fe2 . . 99.71(9) ?
C1 Fe1 Fe2 . . 103.08(9) ?
C2 Fe1 Fe2 . . 147.72(10) ?
S2 Fe1 Fe2 . . 55.70(3) ?
S1 Fe1 Fe2 . . 56.34(3) ?
C4 Fe2 C6 . . 90.20(14) ?
C4 Fe2 C5 . . 99.53(13) ?
C6 Fe2 C5 . . 99.25(14) ?
C4 Fe2 S2 . . 154.17(9) ?
C6 Fe2 S2 . . 90.14(10) ?
C5 Fe2 S2 . . 105.90(10) ?
C4 Fe2 S1 . . 93.58(10) ?
C6 Fe2 S1 . . 155.68(10) ?
C5 Fe2 S1 . . 103.78(11) ?
S2 Fe2 S1 . . 76.21(3) ?
C4 Fe2 Fe1 . . 98.88(10) ?
C6 Fe2 Fe1 . . 99.76(10) ?
C5 Fe2 Fe1 . . 153.37(10) ?
S2 Fe2 Fe1 . . 55.67(3) ?
S1 Fe2 Fe1 . . 55.92(3) ?
C8 Fe3 C7 . . 92.59(14) ?
C8 Fe3 C9 . . 98.25(14) ?
C7 Fe3 C9 . . 99.52(13) ?
C8 Fe3 S2 . . 156.60(10) ?
C7 Fe3 S2 . . 91.54(10) ?
C9 Fe3 S2 . . 103.76(10) ?
C8 Fe3 S3 . . 91.95(10) ?
C7 Fe3 S3 . . 159.40(10) ?
C9 Fe3 S3 . . 99.69(10) ?
S2 Fe3 S3 . . 76.72(4) ?
C8 Fe3 Fe4 . . 101.36(10) ?
C7 Fe3 Fe4 . . 103.36(10) ?
C9 Fe3 Fe4 . . 148.96(10) ?
S2 Fe3 Fe4 . . 55.32(3) ?
S3 Fe3 Fe4 . . 56.05(3) ?
C12 Fe4 C11 . . 92.05(16) ?
C12 Fe4 C10 . . 99.51(15) ?
C11 Fe4 C10 . . 99.31(15) ?
C12 Fe4 S2 . . 88.53(10) ?
C11 Fe4 S2 . . 149.77(11) ?
C10 Fe4 S2 . . 110.40(11) ?
C12 Fe4 S3 . . 160.65(10) ?
C11 Fe4 S3 . . 94.40(11) ?
C10 Fe4 S3 . . 97.42(11) ?
S2 Fe4 S3 . . 76.79(4) ?
C12 Fe4 Fe3 . . 105.43(11) ?
C11 Fe4 Fe3 . . 95.30(11) ?
C10 Fe4 Fe3 . . 150.52(10) ?
S2 Fe4 Fe3 . . 55.68(3) ?
S3 Fe4 Fe3 . . 55.82(3) ?
C13 S1 Fe1 . . 114.19(11) ?
C13 S1 Fe2 . . 114.86(11) ?
Fe1 S1 Fe2 . . 67.74(4) ?
Fe4 S2 Fe1 . . 135.87(4) ?
Fe4 S2 Fe2 . . 134.78(4) ?
Fe1 S2 Fe2 . . 68.62(3) ?
Fe4 S2 Fe3 . . 69.00(3) ?
Fe1 S2 Fe3 . . 126.33(4) ?
Fe2 S2 Fe3 . . 134.36(4) ?
C18 S3 Fe3 . . 113.61(10) ?
C18 S3 Fe4 . . 114.22(10) ?
Fe3 S3 Fe4 . . 68.13(4) ?
C14 O13 C17 . . 105.9(2) ?
C19 O14 C22 . . 105.5(3) ?
O1 C1 Fe1 . . 177.5(3) ?
O2 C2 Fe1 . . 176.0(3) ?
O3 C3 Fe1 . . 178.3(2) ?
O4 C4 Fe2 . . 178.2(3) ?
O5 C5 Fe2 . . 178.3(3) ?
O6 C6 Fe2 . . 177.4(3) ?
O7 C7 Fe3 . . 179.4(3) ?
O8 C8 Fe3 . . 179.2(3) ?
O9 C9 Fe3 . . 176.3(2) ?
O10 C10 Fe4 . . 177.3(3) ?
O11 C11 Fe4 . . 177.5(3) ?
O12 C12 Fe4 . . 177.7(3) ?
C14 C13 S1 . . 112.8(2) ?
C14 C13 H13A . . 109.0 ?
S1 C13 H13A . . 109.0 ?
C14 C13 H13B . . 109.0 ?
S1 C13 H13B . . 109.0 ?
H13A C13 H13B . . 107.8 ?
C15 C14 O13 . . 110.4(3) ?
C15 C14 C13 . . 131.7(3) ?
O13 C14 C13 . . 117.7(3) ?
C14 C15 C16 . . 106.7(3) ?
C14 C15 H15 . . 126.7 ?
C16 C15 H15 . . 126.7 ?
C17 C16 C15 . . 106.8(3) ?
C17 C16 H16 . . 126.6 ?
C15 C16 H16 . . 126.6 ?
C16 C17 O13 . . 110.2(3) ?
C16 C17 H17 . . 124.9 ?
O13 C17 H17 . . 124.9 ?
C19 C18 S3 . . 109.1(2) ?
C19 C18 H18A . . 109.9 ?
S3 C18 H18A . . 109.9 ?
C19 C18 H18B . . 109.9 ?
S3 C18 H18B . . 109.9 ?
H18A C18 H18B . . 108.3 ?
C20 C19 O14 . . 110.0(3) ?
C20 C19 C18 . . 133.3(3) ?
O14 C19 C18 . . 116.7(3) ?
C19 C20 C21 . . 106.7(3) ?
C19 C20 H20 . . 126.6 ?
C21 C20 H20 . . 126.6 ?
C22 C21 C20 . . 106.4(3) ?
C22 C21 H21 . . 126.8 ?
C20 C21 H21 . . 126.8 ?
C21 C22 O14 . . 111.2(3) ?
C21 C22 H22 . . 124.4 ?
O14 C22 H22 . . 124.4 ?

loop_
_geom_bond_atom_site_label_1
_geom_bond_atom_site_label_2
_geom_bond_site_symmetry_2
_geom_bond_distance
_geom_bond_publ_flag
Fe1 C3 . 1.791(3) ?
Fe1 C1 . 1.793(3) ?
Fe1 C2 . 1.811(3) ?
Fe1 S2 . 2.2404(11) ?
Fe1 S1 . 2.2608(9) ?
Fe1 Fe2 . 2.5263(10) ?
Fe2 C4 . 1.782(3) ?
Fe2 C6 . 1.785(3) ?
Fe2 C5 . 1.822(3) ?
Fe2 S2 . 2.2411(9) ?
Fe2 S1 . 2.2721(11) ?
Fe3 C8 . 1.788(3) ?
Fe3 C7 . 1.798(3) ?
Fe3 C9 . 1.812(3) ?
Fe3 S2 . 2.2451(10) ?
Fe3 S3 . 2.2623(9) ?
Fe3 Fe4 . 2.5377(10) ?
Fe4 C12 . 1.783(3) ?
Fe4 C11 . 1.783(3) ?
Fe4 C10 . 1.818(3) ?
Fe4 S2 . 2.2354(9) ?
Fe4 S3 . 2.2683(10) ?
S1 C13 . 1.843(3) ?
S3 C18 . 1.850(3) ?
O1 C1 . 1.142(3) ?
O2 C2 . 1.140(3) ?
O3 C3 . 1.147(3) ?
O4 C4 . 1.142(4) ?
O5 C5 . 1.137(4) ?
O6 C6 . 1.141(4) ?
O7 C7 . 1.142(3) ?
O8 C8 . 1.141(4) ?
O9 C9 . 1.141(3) ?
O10 C10 . 1.127(4) ?
O11 C11 . 1.151(4) ?
O12 C12 . 1.149(4) ?
O13 C14 . 1.364(4) ?
O13 C17 . 1.377(4) ?
O14 C19 . 1.367(4) ?
O14 C22 . 1.376(4) ?
C13 C14 . 1.474(4) ?
C13 H13A . 0.9900 ?
C13 H13B . 0.9900 ?
C14 C15 . 1.344(4) ?
C15 C16 . 1.416(4) ?
C15 H15 . 0.9500 ?
C16 C17 . 1.338(5) ?
C16 H16 . 0.9500 ?
C17 H17 . 0.9500 ?
C18 C19 . 1.476(4) ?
C18 H18A . 0.9900 ?
C18 H18B . 0.9900 ?
C19 C20 . 1.341(4) ?
C20 C21 . 1.426(5) ?
C20 H20 . 0.9500 ?
C21 C22 . 1.315(5) ?
C21 H21 . 0.9500 ?
C22 H22 . 0.9500 ?

loop_
_geom_torsion_atom_site_label_1
_geom_torsion_atom_site_label_2
_geom_torsion_atom_site_label_3
_geom_torsion_atom_site_label_4
_geom_torsion_site_symmetry_1
_geom_torsion_site_symmetry_2
_geom_torsion_site_symmetry_3
_geom_torsion_site_symmetry_4
_geom_torsion
_geom_torsion_publ_flag
C3 Fe1 Fe2 C4 . . . . -0.62(13) ?
C1 Fe1 Fe2 C4 . . . . 93.86(14) ?
C2 Fe1 Fe2 C4 . . . . -128.58(19) ?
S2 Fe1 Fe2 C4 . . . . 175.16(10) ?
S1 Fe1 Fe2 C4 . . . . -88.32(11) ?
C3 Fe1 Fe2 C6 . . . . -92.36(14) ?
C1 Fe1 Fe2 C6 . . . . 2.12(14) ?
C2 Fe1 Fe2 C6 . . . . 139.68(19) ?
S2 Fe1 Fe2 C6 . . . . 83.42(11) ?
S1 Fe1 Fe2 C6 . . . . 179.94(11) ?
C3 Fe1 Fe2 C5 . . . . 132.7(2) ?
C1 Fe1 Fe2 C5 . . . . -132.9(2) ?
C2 Fe1 Fe2 C5 . . . . 4.7(3) ?
S2 Fe1 Fe2 C5 . . . . -51.6(2) ?
S1 Fe1 Fe2 C5 . . . . 45.0(2) ?
C3 Fe1 Fe2 S2 . . . . -175.79(9) ?
C1 Fe1 Fe2 S2 . . . . -81.31(10) ?
C2 Fe1 Fe2 S2 . . . . 56.25(17) ?
S1 Fe1 Fe2 S2 . . . . 96.52(4) ?
C3 Fe1 Fe2 S1 . . . . 87.69(9) ?
C1 Fe1 Fe2 S1 . . . . -177.82(10) ?
C2 Fe1 Fe2 S1 . . . . -40.26(17) ?
S2 Fe1 Fe2 S1 . . . . -96.52(4) ?
C8 Fe3 Fe4 C12 . . . . -100.70(15) ?
C7 Fe3 Fe4 C12 . . . . -5.25(15) ?
C9 Fe3 Fe4 C12 . . . . 131.2(2) ?
S2 Fe3 Fe4 C12 . . . . 77.24(12) ?
S3 Fe3 Fe4 C12 . . . . 174.66(12) ?
C8 Fe3 Fe4 C11 . . . . -7.10(15) ?
C7 Fe3 Fe4 C11 . . . . 88.36(15) ?
C9 Fe3 Fe4 C11 . . . . -135.2(2) ?
S2 Fe3 Fe4 C11 . . . . 170.85(12) ?
S3 Fe3 Fe4 C11 . . . . -91.73(12) ?
C8 Fe3 Fe4 C10 . . . . 112.5(2) ?
C7 Fe3 Fe4 C10 . . . . -152.0(2) ?
C9 Fe3 Fe4 C10 . . . . -15.6(3) ?
S2 Fe3 Fe4 C10 . . . . -69.5(2) ?
S3 Fe3 Fe4 C10 . . . . 27.9(2) ?
C8 Fe3 Fe4 S2 . . . . -177.94(10) ?
C7 Fe3 Fe4 S2 . . . . -82.49(10) ?
C9 Fe3 Fe4 S2 . . . . 53.92(17) ?
S3 Fe3 Fe4 S2 . . . . 97.42(4) ?
C8 Fe3 Fe4 S3 . . . . 84.64(11) ?
C7 Fe3 Fe4 S3 . . . . -179.91(10) ?
C9 Fe3 Fe4 S3 . . . . -43.50(17) ?
S2 Fe3 Fe4 S3 . . . . -97.42(4) ?
C3 Fe1 S1 C13 . . . . 8.94(13) ?
C1 Fe1 S1 C13 . . . . 114.3(3) ?
C2 Fe1 S1 C13 . . . . -92.07(14) ?
S2 Fe1 S1 C13 . . . . 165.90(11) ?
Fe2 Fe1 S1 C13 . . . . 108.30(11) ?
C3 Fe1 S1 Fe2 . . . . -99.36(9) ?
C1 Fe1 S1 Fe2 . . . . 6.0(3) ?
C2 Fe1 S1 Fe2 . . . . 159.63(9) ?
S2 Fe1 S1 Fe2 . . . . 57.59(4) ?
C4 Fe2 S1 C13 . . . . -9.06(14) ?
C6 Fe2 S1 C13 . . . . -107.5(3) ?
C5 Fe2 S1 C13 . . . . 91.67(15) ?
S2 Fe2 S1 C13 . . . . -165.02(11) ?
Fe1 Fe2 S1 C13 . . . . -107.36(12) ?
C4 Fe2 S1 Fe1 . . . . 98.30(10) ?
C6 Fe2 S1 Fe1 . . . . -0.1(3) ?
C5 Fe2 S1 Fe1 . . . . -160.97(10) ?
S2 Fe2 S1 Fe1 . . . . -57.66(3) ?
C12 Fe4 S2 Fe1 . . . . 129.09(13) ?
C11 Fe4 S2 Fe1 . . . . -139.4(2) ?
C10 Fe4 S2 Fe1 . . . . 29.50(12) ?
S3 Fe4 S2 Fe1 . . . . -63.61(6) ?
Fe3 Fe4 S2 Fe1 . . . . -121.04(6) ?
C12 Fe4 S2 Fe2 . . . . 22.51(13) ?
C11 Fe4 S2 Fe2 . . . . 114.0(2) ?
C10 Fe4 S2 Fe2 . . . . -77.09(12) ?
S3 Fe4 S2 Fe2 . . . . -170.20(5) ?
Fe3 Fe4 S2 Fe2 . . . . 132.38(6) ?
C12 Fe4 S2 Fe3 . . . . -109.87(12) ?
C11 Fe4 S2 Fe3 . . . . -18.3(2) ?
C10 Fe4 S2 Fe3 . . . . 150.53(11) ?
S3 Fe4 S2 Fe3 . . . . 57.42(3) ?
C3 Fe1 S2 Fe4 . . . . -123.2(2) ?
C1 Fe1 S2 Fe4 . . . . -27.40(10) ?
C2 Fe1 S2 Fe4 . . . . 74.09(11) ?
S1 Fe1 S2 Fe4 . . . . 168.65(5) ?
Fe2 Fe1 S2 Fe4 . . . . -133.06(6) ?
C3 Fe1 S2 Fe2 . . . . 9.9(2) ?
C1 Fe1 S2 Fe2 . . . . 105.66(9) ?
C2 Fe1 S2 Fe2 . . . . -152.84(10) ?
S1 Fe1 S2 Fe2 . . . . -58.28(3) ?
C3 Fe1 S2 Fe3 . . . . 140.0(2) ?
C1 Fe1 S2 Fe3 . . . . -124.24(10) ?
C2 Fe1 S2 Fe3 . . . . -22.75(10) ?
S1 Fe1 S2 Fe3 . . . . 71.81(5) ?
Fe2 Fe1 S2 Fe3 . . . . 130.10(5) ?
C4 Fe2 S2 Fe4 . . . . 123.2(2) ?
C6 Fe2 S2 Fe4 . . . . 32.48(11) ?
C5 Fe2 S2 Fe4 . . . . -67.18(12) ?
S1 Fe2 S2 Fe4 . . . . -167.85(5) ?
Fe1 Fe2 S2 Fe4 . . . . 134.23(6) ?
C4 Fe2 S2 Fe1 . . . . -11.0(2) ?
C6 Fe2 S2 Fe1 . . . . -101.75(11) ?
C5 Fe2 S2 Fe1 . . . . 158.59(10) ?
S1 Fe2 S2 Fe1 . . . . 57.92(3) ?
C4 Fe2 S2 Fe3 . . . . -131.5(2) ?
C6 Fe2 S2 Fe3 . . . . 137.79(11) ?
C5 Fe2 S2 Fe3 . . . . 38.12(11) ?
S1 Fe2 S2 Fe3 . . . . -62.54(5) ?
Fe1 Fe2 S2 Fe3 . . . . -120.46(5) ?
C8 Fe3 S2 Fe4 . . . . 5.1(3) ?
C7 Fe3 S2 Fe4 . . . . 105.21(9) ?
C9 Fe3 S2 Fe4 . . . . -154.60(9) ?
S3 Fe3 S2 Fe4 . . . . -57.69(4) ?
C8 Fe3 S2 Fe1 . . . . 137.3(2) ?
C7 Fe3 S2 Fe1 . . . . -122.56(10) ?
C9 Fe3 S2 Fe1 . . . . -22.37(10) ?
S3 Fe3 S2 Fe1 . . . . 74.54(5) ?
Fe4 Fe3 S2 Fe1 . . . . 132.23(5) ?
C8 Fe3 S2 Fe2 . . . . -127.7(2) ?
C7 Fe3 S2 Fe2 . . . . -27.61(10) ?
C9 Fe3 S2 Fe2 . . . . 72.58(10) ?
S3 Fe3 S2 Fe2 . . . . 169.49(5) ?
Fe4 Fe3 S2 Fe2 . . . . -132.83(5) ?
C8 Fe3 S3 C18 . . . . 5.48(15) ?
C7 Fe3 S3 C18 . . . . 108.1(3) ?
C9 Fe3 S3 C18 . . . . -93.23(14) ?
S2 Fe3 S3 C18 . . . . 164.79(11) ?
Fe4 Fe3 S3 C18 . . . . 107.87(11) ?
C8 Fe3 S3 Fe4 . . . . -102.39(10) ?
C7 Fe3 S3 Fe4 . . . . 0.2(3) ?
C9 Fe3 S3 Fe4 . . . . 158.90(10) ?
S2 Fe3 S3 Fe4 . . . . 56.91(3) ?
C12 Fe4 S3 C18 . . . . -122.7(4) ?
C11 Fe4 S3 C18 . . . . -13.60(15) ?
C10 Fe4 S3 C18 . . . . 86.40(15) ?
S2 Fe4 S3 C18 . . . . -164.30(11) ?
Fe3 Fe4 S3 C18 . . . . -107.02(11) ?
C12 Fe4 S3 Fe3 . . . . -15.7(3) ?
C11 Fe4 S3 Fe3 . . . . 93.42(11) ?
C10 Fe4 S3 Fe3 . . . . -166.57(11) ?
S2 Fe4 S3 Fe3 . . . . -57.27(3) ?
Fe1 S1 C13 C14 . . . . 68.5(3) ?
Fe2 S1 C13 C14 . . . . 144.1(2) ?
C17 O13 C14 C15 . . . . 0.2(3) ?
C17 O13 C14 C13 . . . . 175.9(2) ?
S1 C13 C14 C15 . . . . -130.0(3) ?
S1 C13 C14 O13 . . . . 55.3(3) ?
O13 C14 C15 C16 . . . . 0.3(3) ?
C13 C14 C15 C16 . . . . -174.7(3) ?
C14 C15 C16 C17 . . . . -0.6(3) ?
C15 C16 C17 O13 . . . . 0.7(3) ?
C14 O13 C17 C16 . . . . -0.6(3) ?
Fe3 S3 C18 C19 . . . . -178.94(18) ?
Fe4 S3 C18 C19 . . . . -103.4(2) ?
C22 O14 C19 C20 . . . . -1.3(4) ?
C22 O14 C19 C18 . . . . -179.5(3) ?
S3 C18 C19 C20 . . . . -105.8(4) ?
S3 C18 C19 O14 . . . . 71.9(3) ?
O14 C19 C20 C21 . . . . 1.1(4) ?
C18 C19 C20 C21 . . . . 178.9(3) ?
C19 C20 C21 C22 . . . . -0.5(4) ?
C20 C21 C22 O14 . . . . -0.4(4) ?
C19 O14 C22 C21 . . . . 1.0(4) ?
